data_4036359
loop_
_publ_author_name
'Ren, Wen-Sheng'
'Zhao, Liang'
'Wang, Mei-Xiang'

_publ_section_title
;
 Selective Formylation of Azacalixpyridine Macrocycles and Their
 Transformation to Molecular Semicages.
;
_journal_issue 18
_journal_name_full 'The Journal of organic chemistry'
_journal_page_first 9272
_journal_page_last 9278
_journal_paper_doi 10.1021/acs.joc.5b01722
_journal_volume 80
_journal_year 2015
_chemical_formula_moiety 'C28 H26 N6 O2'
_chemical_formula_sum 'C30 H26 N4 O2'
_chemical_formula_weight 474.55
_space_group_crystal_system triclinic
_space_group_IT_number 2
_space_group_name_Hall '-P 1'
_space_group_name_H-M_alt 'P -1'
_atom_sites_solution_hydrogens geom
_atom_sites_solution_primary direct
_audit_creation_date 2015-06-30
_audit_creation_method
;
Olex2 1.2
(compiled 2015.01.26 svn.r3150 for OlexSys, GUI svn.r4998)
;
_cell_angle_alpha 108.560(9)
_cell_angle_beta 91.146(8)
_cell_angle_gamma 96.441(8)
_cell_formula_units_Z 2
_cell_length_a 8.9573(9)
_cell_length_b 10.2459(9)
_cell_length_c 13.7280(14)
_cell_measurement_reflns_used 1240
_cell_measurement_temperature 180.00(10)
_cell_measurement_theta_max 25.4870
_cell_measurement_theta_min 3.5670
_cell_volume 1184.8(2)
_computing_cell_refinement
;
CrysAlisPro, Agilent Technologies,
Version 1.171.36.32 (release 02-08-2013 CrysAlis171 .NET)
(compiled Aug  2 2013,16:46:58)
;
_computing_data_collection
;
CrysAlisPro, Agilent Technologies,
Version 1.171.36.32 (release 02-08-2013 CrysAlis171 .NET)
(compiled Aug  2 2013,16:46:58)
;
_computing_data_reduction
;
CrysAlisPro, Agilent Technologies,
Version 1.171.36.32 (release 02-08-2013 CrysAlis171 .NET)
(compiled Aug  2 2013,16:46:58)
;
_computing_molecular_graphics 'Olex2 (Dolomanov et al., 2009)'
_computing_publication_material 'Olex2 (Dolomanov et al., 2009)'
_computing_structure_refinement 'ShelXL (Sheldrick, 2008)'
_computing_structure_solution 'ShelXS (Sheldrick, 2008)'
_diffrn_ambient_temperature 180.00(10)
_diffrn_detector_area_resol_mean 10.3914
_diffrn_measured_fraction_theta_full 0.967
_diffrn_measured_fraction_theta_max 0.995
_diffrn_measurement_details
;
#__ type_ start__ end____ width___ exp.time_
  1 omega  -56.00   39.00   1.0000    3.0000
omega____ theta____ kappa____ phi______ frames
    -       10.7017  -57.0000  150.0000 95

#__ type_ start__ end____ width___ exp.time_
  2 omega  -12.00   81.00   1.0000    3.0000
omega____ theta____ kappa____ phi______ frames
    -       10.7017   57.0000  -60.0000 93

#__ type_ start__ end____ width___ exp.time_
  3 omega  -20.00   53.00   1.0000    3.0000
omega____ theta____ kappa____ phi______ frames
    -       10.7017  -99.0000   60.0000 73
;
_diffrn_measurement_device_type 'SuperNova, Dual, Cu at zero, Atlas'
_diffrn_measurement_method '\w scans'
_diffrn_orient_matrix_UB_11 -0.0527441000
_diffrn_orient_matrix_UB_12 0.0276679000
_diffrn_orient_matrix_UB_13 0.0364455000
_diffrn_orient_matrix_UB_21 -0.0520856000
_diffrn_orient_matrix_UB_22 -0.0033748000
_diffrn_orient_matrix_UB_23 -0.0405927000
_diffrn_orient_matrix_UB_31 -0.0296303000
_diffrn_orient_matrix_UB_32 -0.0681215000
_diffrn_orient_matrix_UB_33 -0.0022194000
_diffrn_radiation_monochromator mirror
_diffrn_radiation_type MoK\a
_diffrn_radiation_wavelength 0.71073
_diffrn_reflns_av_R_equivalents 0.0503
_diffrn_reflns_av_unetI/netI 0.0950
_diffrn_reflns_Laue_measured_fraction_full 0.967
_diffrn_reflns_Laue_measured_fraction_max 0.995
_diffrn_reflns_limit_h_max 10
_diffrn_reflns_limit_h_min -10
_diffrn_reflns_limit_k_max 12
_diffrn_reflns_limit_k_min -12
_diffrn_reflns_limit_l_max 14
_diffrn_reflns_limit_l_min -16
_diffrn_reflns_number 7027
_diffrn_reflns_point_group_measured_fraction_full 0.967
_diffrn_reflns_point_group_measured_fraction_max 0.995
_diffrn_reflns_theta_full 25.242
_diffrn_reflns_theta_max 25.024
_diffrn_reflns_theta_min 3.166
_diffrn_source 'SuperNova (Mo) X-ray Source'
_exptl_absorpt_coefficient_mu 0.085
_exptl_absorpt_correction_T_max 1.00000
_exptl_absorpt_correction_T_min 0.82525
_exptl_absorpt_correction_type multi-scan
_exptl_absorpt_process_details
;
CrysAlisPro, Agilent Technologies,
Version 1.171.36.32 (release 02-08-2013 CrysAlis171 .NET)
(compiled Aug  2 2013,16:46:58)
Empirical absorption correction using spherical harmonics,
 implemented in SCALE3 ABSPACK scaling algorithm.
;
_exptl_crystal_colour
;
;
_exptl_crystal_density_diffrn 1.330
_exptl_crystal_description
;
;
_exptl_crystal_F_000 500
_refine_diff_density_max 0.247
_refine_diff_density_min -0.249
_refine_diff_density_rms 0.058
_refine_ls_extinction_method none
_refine_ls_goodness_of_fit_ref 1.073
_refine_ls_hydrogen_treatment constr
_refine_ls_matrix_type full
_refine_ls_number_parameters 329
_refine_ls_number_reflns 4159
_refine_ls_number_restraints 0
_refine_ls_restrained_S_all 1.073
_refine_ls_R_factor_all 0.1147
_refine_ls_R_factor_gt 0.0589
_refine_ls_shift/su_max 0.001
_refine_ls_shift/su_mean 0.000
_refine_ls_structure_factor_coef Fsqd
_refine_ls_weighting_details 'w=1/[\s^2^(Fo^2^)+(0.0462P)^2^+0.0279P] where P=(Fo^2^+2Fc^2^)/3'
_refine_ls_weighting_scheme calc
_refine_ls_wR_factor_gt 0.1132
_refine_ls_wR_factor_ref 0.1435
_reflns_Friedel_coverage 0.000
_reflns_number_gt 2517
_reflns_number_total 4159
_reflns_threshold_expression 'I > 2\s(I)'
_cod_data_source_file jo5b01722_si_003.cif
_cod_data_source_block exp_5525
_cod_database_code 4036359
_shelxl_version_number 2014-3
_chemical_oxdiff_formula C28H26N6O2
_shelx_space_group_comment
;
The symmetry employed for this shelxl refinement is uniquely defined
by the following loop, which should always be used as a source of
symmetry information in preference to the above space-group names.
They are only intended as comments.
;
_reflns_odcompleteness_completeness 99.25
_reflns_odcompleteness_iscentric 1
_reflns_odcompleteness_theta 25.97
_olex2_refinement_description
;
1. Fixed Uiso
 At 1.2 times of:
  All C(H) groups
 At 1.5 times of:
  All C(H,H,H) groups
2.a Aromatic/amide H refined with riding coordinates:
 C16(H16), C24(H24), C20(H20), C19(H19), C10(H10), C26(H26), C7(H7), C29(H29),
 C30(H30), C32(H32), C28(H28), C31(H31), C33(H33), C21(H21)
2.b Idealised Me refined as rotating group:
 C34(H34A,H34B,H34C), C36(H36A,H36B,H36C), C35(H35A,H35B,H35C), C23(H23A,H23B,
 H23C)
;
_olex2_submission_special_instructions 'No special instructions were received'

loop_
_space_group_symop_operation_xyz
'x, y, z'
'-x, -y, -z'

loop_
_atom_site_label
_atom_site_type_symbol
_atom_site_fract_x
_atom_site_fract_y
_atom_site_fract_z
_atom_site_U_iso_or_equiv
_atom_site_adp_type
_atom_site_occupancy
_atom_site_site_symmetry_order
_atom_site_calc_flag
_atom_site_refinement_flags_posn
N2 N 0.7242(2) 0.7593(2) 0.4160(2) 0.0253(6) Uani 1 1 d .
N3 N 0.7652(3) 0.9948(2) 0.49766(19) 0.0253(6) Uani 1 1 d .
N15 N 1.0126(2) 0.9273(2) 0.16827(19) 0.0243(6) Uani 1 1 d .
O27 O 1.4305(2) 0.7976(2) -0.03543(18) 0.0382(6) Uani 1 1 d .
N6 N 0.6924(2) 0.5239(2) 0.3208(2) 0.0271(6) Uani 1 1 d .
N14 N 1.0743(2) 0.7051(2) 0.1332(2) 0.0259(6) Uani 1 1 d .
N11 N 0.9290(3) 1.1395(2) 0.2072(2) 0.0278(6) Uani 1 1 d .
C17 C 1.1071(3) 0.8380(3) 0.1240(2) 0.0236(7) Uani 1 1 d .
C16 C 1.1623(3) 1.1035(3) 0.1193(2) 0.0268(7) Uani 1 1 d .
H16 H 1.1803 1.1954 0.1209 0.032 Uiso 1 1 calc R
C13 C 1.0349(3) 1.0566(3) 0.1640(2) 0.0237(7) Uani 1 1 d .
C25 C 1.2305(3) 0.8714(3) 0.0707(2) 0.0246(7) Uani 1 1 d .
C1 C 0.7510(3) 0.8639(3) 0.5046(2) 0.0226(7) Uani 1 1 d .
C12 C 0.9213(3) 0.6606(3) 0.1461(2) 0.0253(7) Uani 1 1 d .
C24 C 1.2570(3) 1.0111(3) 0.0740(2) 0.0261(7) Uani 1 1 d .
H24 H 1.3414 1.0403 0.0445 0.031 Uiso 1 1 calc R
C5 C 0.7311(3) 1.0161(3) 0.4016(2) 0.0247(7) Uani 1 1 d .
C9 C 0.8101(3) 1.0892(3) 0.2599(2) 0.0255(7) Uani 1 1 d .
C20 C 0.7652(3) 0.7080(3) 0.5995(3) 0.0285(8) Uani 1 1 d .
H20 H 0.7754 0.6901 0.6614 0.034 Uiso 1 1 calc R
C19 C 0.7639(3) 0.8419(3) 0.6010(2) 0.0275(7) Uani 1 1 d .
H19 H 0.7711 0.9152 0.6625 0.033 Uiso 1 1 calc R
C8 C 0.7275(3) 0.5680(3) 0.2336(2) 0.0242(7) Uani 1 1 d .
C10 C 0.8784(3) 0.6114(3) 0.2248(2) 0.0247(7) Uani 1 1 d .
H10 H 0.9509 0.6071 0.2728 0.030 Uiso 1 1 calc R
C26 C 1.3179(3) 0.7706(3) 0.0062(3) 0.0290(8) Uani 1 1 d .
H26 H 1.2854 0.6774 -0.0044 0.035 Uiso 1 1 calc R
C4 C 0.7230(3) 0.6297(3) 0.4173(2) 0.0249(7) Uani 1 1 d .
C7 C 0.8424(3) 1.0709(3) 0.3527(2) 0.0256(7) Uani 1 1 d .
H7 H 0.9398 1.0956 0.3826 0.031 Uiso 1 1 calc R
C29 C 0.6639(3) 0.6207(3) 0.0825(3) 0.0331(8) Uani 1 1 d .
H29 H 0.5914 0.6234 0.0340 0.040 Uiso 1 1 calc R
C34 C 0.9329(3) 1.2804(3) 0.2024(3) 0.0346(8) Uani 1 1 d .
H34A H 1.0117 1.3402 0.2493 0.052 Uiso 1 1 calc GR
H34B H 0.8380 1.3135 0.2212 0.052 Uiso 1 1 calc GR
H34C H 0.9515 1.2799 0.1337 0.052 Uiso 1 1 calc GR
C30 C 0.6210(3) 0.5708(3) 0.1620(3) 0.0301(8) Uani 1 1 d .
H30 H 0.5206 0.5397 0.1665 0.036 Uiso 1 1 calc R
O22 O 0.8096(3) 0.4340(3) 0.5863(2) 0.0626(8) Uani 1 1 d .
C18 C 0.7516(3) 0.5978(3) 0.5076(3) 0.0291(8) Uani 1 1 d .
C32 C 0.5542(3) 1.0022(4) 0.2659(3) 0.0393(9) Uani 1 1 d .
H32 H 0.4564 0.9793 0.2365 0.047 Uiso 1 1 calc R
C36 C 1.1925(3) 0.6384(3) 0.1660(3) 0.0306(8) Uani 1 1 d .
H36A H 1.2884 0.6916 0.1678 0.046 Uiso 1 1 calc GR
H36B H 1.1923 0.5465 0.1185 0.046 Uiso 1 1 calc GR
H36C H 1.1744 0.6332 0.2335 0.046 Uiso 1 1 calc GR
C28 C 0.8106(3) 0.6654(3) 0.0743(3) 0.0295(8) Uani 1 1 d .
H28 H 0.8373 0.6993 0.0210 0.035 Uiso 1 1 calc R
C35 C 0.5509(3) 0.4331(3) 0.3114(3) 0.0413(9) Uani 1 1 d .
H35A H 0.4678 0.4850 0.3123 0.062 Uiso 1 1 calc GR
H35B H 0.5468 0.3971 0.3681 0.062 Uiso 1 1 calc GR
H35C H 0.5452 0.3576 0.2479 0.062 Uiso 1 1 calc GR
C31 C 0.6650(3) 1.0553(3) 0.2160(3) 0.0349(8) Uani 1 1 d .
H31 H 0.6425 1.0681 0.1535 0.042 Uiso 1 1 calc R
C33 C 0.5850(3) 0.9823(3) 0.3580(3) 0.0347(8) Uani 1 1 d .
H33 H 0.5089 0.9465 0.3909 0.042 Uiso 1 1 calc R
C23 C 0.8218(3) 1.1153(3) 0.5861(3) 0.0331(8) Uani 1 1 d .
H23A H 0.7514 1.1270 0.6391 0.050 Uiso 1 1 calc GR
H23B H 0.8342 1.1967 0.5653 0.050 Uiso 1 1 calc GR
H23C H 0.9170 1.1013 0.6119 0.050 Uiso 1 1 calc GR
C21 C 0.7824(4) 0.4618(3) 0.5074(3) 0.0441(9) Uani 1 1 d .
H21 H 0.7815 0.3919 0.4444 0.053 Uiso 1 1 calc R

loop_
_atom_site_aniso_label
_atom_site_aniso_U_11
_atom_site_aniso_U_22
_atom_site_aniso_U_33
_atom_site_aniso_U_23
_atom_site_aniso_U_13
_atom_site_aniso_U_12
N2 0.0280(14) 0.0210(14) 0.0278(17) 0.0089(13) 0.0048(11) 0.0030(11)
N3 0.0348(14) 0.0170(13) 0.0244(17) 0.0071(12) 0.0006(11) 0.0035(11)
N15 0.0275(13) 0.0209(13) 0.0273(16) 0.0107(12) 0.0057(11) 0.0051(10)
O27 0.0344(12) 0.0419(14) 0.0451(16) 0.0205(13) 0.0169(11) 0.0115(10)
N6 0.0302(14) 0.0207(13) 0.0302(17) 0.0083(13) 0.0086(11) 0.0004(11)
N14 0.0252(13) 0.0222(13) 0.0345(17) 0.0140(13) 0.0073(11) 0.0053(11)
N11 0.0355(14) 0.0218(14) 0.0322(17) 0.0138(13) 0.0119(12) 0.0122(11)
C17 0.0244(15) 0.0237(16) 0.0239(19) 0.0096(15) 0.0003(13) 0.0027(13)
C16 0.0340(17) 0.0230(16) 0.027(2) 0.0126(15) 0.0051(14) 0.0039(14)
C13 0.0312(16) 0.0216(16) 0.0189(18) 0.0070(14) 0.0010(13) 0.0052(13)
C25 0.0240(15) 0.0240(16) 0.027(2) 0.0100(15) 0.0035(13) 0.0038(13)
C1 0.0178(14) 0.0224(16) 0.030(2) 0.0110(15) 0.0025(13) 0.0034(12)
C12 0.0307(16) 0.0148(15) 0.029(2) 0.0046(14) 0.0048(14) 0.0029(13)
C24 0.0267(16) 0.0282(17) 0.026(2) 0.0121(15) 0.0050(13) 0.0025(13)
C5 0.0306(17) 0.0186(15) 0.026(2) 0.0065(14) 0.0020(13) 0.0072(13)
C9 0.0315(17) 0.0179(15) 0.030(2) 0.0083(15) 0.0074(14) 0.0107(13)
C20 0.0269(16) 0.0332(18) 0.031(2) 0.0182(17) 0.0019(13) 0.0025(14)
C19 0.0285(16) 0.0275(17) 0.026(2) 0.0087(15) 0.0020(13) 0.0030(13)
C8 0.0320(17) 0.0142(15) 0.0245(19) 0.0030(14) 0.0042(14) 0.0040(13)
C10 0.0291(16) 0.0175(15) 0.026(2) 0.0057(14) 0.0003(13) 0.0022(13)
C26 0.0309(17) 0.0312(18) 0.029(2) 0.0135(16) 0.0071(14) 0.0087(14)
C4 0.0234(15) 0.0256(17) 0.027(2) 0.0105(15) 0.0096(13) 0.0036(13)
C7 0.0247(15) 0.0216(16) 0.032(2) 0.0102(15) 0.0020(13) 0.0046(12)
C29 0.0344(18) 0.0295(18) 0.033(2) 0.0061(16) -0.0049(15) 0.0056(14)
C34 0.0439(19) 0.0239(17) 0.042(2) 0.0174(17) 0.0043(16) 0.0109(14)
C30 0.0258(16) 0.0249(17) 0.037(2) 0.0062(16) 0.0052(14) 0.0028(13)
O22 0.105(2) 0.0403(16) 0.056(2) 0.0291(15) 0.0054(16) 0.0233(14)
C18 0.0323(17) 0.0258(17) 0.034(2) 0.0157(17) 0.0086(14) 0.0031(14)
C32 0.0266(17) 0.058(2) 0.036(2) 0.019(2) -0.0010(15) 0.0036(16)
C36 0.0328(17) 0.0248(17) 0.036(2) 0.0107(16) 0.0049(14) 0.0087(14)
C28 0.0369(18) 0.0250(17) 0.027(2) 0.0098(15) -0.0008(14) 0.0006(14)
C35 0.044(2) 0.0306(19) 0.043(2) 0.0070(18) 0.0112(16) -0.0081(16)
C31 0.0394(19) 0.043(2) 0.028(2) 0.0151(17) 0.0026(15) 0.0142(16)
C33 0.0278(17) 0.040(2) 0.040(2) 0.0194(18) 0.0063(15) 0.0038(15)
C23 0.0434(19) 0.0225(17) 0.031(2) 0.0068(16) -0.0033(15) 0.0018(14)
C21 0.062(2) 0.032(2) 0.045(3) 0.0180(19) 0.0120(18) 0.0102(17)

loop_
_atom_type_symbol
_atom_type_description
_atom_type_scat_dispersion_real
_atom_type_scat_dispersion_imag
_atom_type_scat_source
C C 0.0033 0.0016 'International Tables Vol C Tables 4.2.6.8 and 6.1.1.4'
H H 0.0000 0.0000 'International Tables Vol C Tables 4.2.6.8 and 6.1.1.4'
N N 0.0061 0.0033 'International Tables Vol C Tables 4.2.6.8 and 6.1.1.4'
O O 0.0106 0.0060 'International Tables Vol C Tables 4.2.6.8 and 6.1.1.4'

loop_
_geom_angle_atom_site_label_1
_geom_angle_atom_site_label_2
_geom_angle_atom_site_label_3
_geom_angle
C4 N2 C1 118.8(3)
C1 N3 C5 120.5(2)
C1 N3 C23 121.0(2)
C5 N3 C23 118.5(2)
C17 N15 C13 119.3(2)
C8 N6 C35 116.4(2)
C4 N6 C8 114.4(2)
C4 N6 C35 114.9(2)
C17 N14 C12 117.4(2)
C17 N14 C36 120.4(2)
C12 N14 C36 118.6(2)
C13 N11 C9 119.9(2)
C13 N11 C34 121.7(2)
C9 N11 C34 118.4(2)
N15 C17 N14 114.9(2)
N15 C17 C25 123.3(2)
N14 C17 C25 121.8(3)
C24 C16 C13 118.2(3)
N15 C13 N11 115.5(2)
N15 C13 C16 121.6(3)
N11 C13 C16 122.8(2)
C17 C25 C24 115.8(3)
C17 C25 C26 124.2(3)
C24 C25 C26 119.6(3)
N2 C1 N3 116.3(3)
N2 C1 C19 122.4(3)
N3 C1 C19 121.2(3)
C10 C12 N14 122.9(3)
C10 C12 C28 118.7(3)
C28 C12 N14 118.4(3)
C16 C24 C25 121.4(3)
C7 C5 N3 120.4(2)
C7 C5 C33 119.7(3)
C33 C5 N3 119.8(2)
C7 C9 N11 119.7(2)
C7 C9 C31 120.1(3)
C31 C9 N11 120.1(3)
C19 C20 C18 121.6(3)
C20 C19 C1 117.0(3)
C10 C8 N6 116.9(3)
C30 C8 N6 123.1(3)
C30 C8 C10 120.0(3)
C12 C10 C8 120.8(3)
O27 C26 C25 125.4(3)
N2 C4 N6 115.8(3)
N2 C4 C18 122.9(3)
C18 C4 N6 121.3(3)
C9 C7 C5 120.4(3)
C28 C29 C30 121.0(3)
C8 C30 C29 119.4(3)
C20 C18 C4 116.6(3)
C20 C18 C21 119.8(3)
C4 C18 C21 123.2(3)
C33 C32 C31 121.4(3)
C29 C28 C12 120.2(3)
C32 C31 C9 119.1(3)
C32 C33 C5 119.2(3)
O22 C21 C18 123.4(4)

loop_
_geom_bond_atom_site_label_1
_geom_bond_atom_site_label_2
_geom_bond_distance
N2 C1 1.337(4)
N2 C4 1.332(4)
N3 C1 1.367(3)
N3 C5 1.436(4)
N3 C23 1.461(4)
N15 C17 1.328(4)
N15 C13 1.338(3)
O27 C26 1.217(3)
N6 C8 1.437(4)
N6 C4 1.418(4)
N6 C35 1.463(3)
N14 C17 1.406(3)
N14 C12 1.427(3)
N14 C36 1.460(4)
N11 C13 1.362(4)
N11 C9 1.438(3)
N11 C34 1.462(3)
C17 C25 1.407(4)
C16 C13 1.415(4)
C16 C24 1.352(4)
C25 C24 1.410(4)
C25 C26 1.447(4)
C1 C19 1.415(4)
C12 C10 1.374(4)
C12 C28 1.399(4)
C5 C7 1.379(4)
C5 C33 1.387(4)
C9 C7 1.375(4)
C9 C31 1.381(4)
C20 C19 1.367(4)
C20 C18 1.392(4)
C8 C10 1.395(4)
C8 C30 1.365(4)
C4 C18 1.404(4)
C29 C30 1.389(4)
C29 C28 1.361(4)
O22 C21 1.231(4)
C18 C21 1.450(4)
C32 C31 1.376(4)
C32 C33 1.371(5)
